data_4067091
loop_
_publ_author_name
'Mart\'inez-Espada, Noelia'
'Mena, Miguel'
'Mosquera, Marta E. G.'
'P\'erez-Redondo, Adri\'an'
'Y\'elamos, Carlos'

_publ_section_title
;
 Cyclopentadienyl and Alkynyl Copper(I) Derivatives with the
 [{Ti(\h5-C5Me5)(\m-NH)}3(\m3-N)] Metalloligand
;
_journal_issue 24
_journal_name_full Organometallics
_journal_page_first 6732
_journal_paper_doi 10.1021/om100824q
_journal_volume 29
_journal_year 2010
_chemical_compound_source 'synthesis as described'
_chemical_formula_moiety 'C35 H57 Cu N4 Si Ti3, C7 H8'
_chemical_formula_sum 'C42 H65 Cu N4 Si Ti3'
_chemical_formula_weight 861.31
_chemical_name_systematic
;
 ?
;
_space_group_IT_number 14
_symmetry_cell_setting monoclinic
_symmetry_Int_Tables_number 14
_symmetry_space_group_name_Hall '-P 2ybc'
_symmetry_space_group_name_H-M 'P 1 21/c 1'
_atom_sites_solution_hydrogens geom
_atom_sites_solution_primary direct
_atom_sites_solution_secondary difmap
_audit_conform_dict_location ftp://ftp.iucr.org/pub/cif_core.dic
_audit_conform_dict_name cif_core.dic
_audit_conform_dict_version 2.2
_audit_creation_date 2008-12-17T16:22:24-00:00
_audit_creation_method 'WinGX routine CIF_UPDATE'
_cell_angle_alpha 90
_cell_angle_beta 113.943(13)
_cell_angle_gamma 90
_cell_formula_units_Z 4
_cell_length_a 18.177(6)
_cell_length_b 14.088(3)
_cell_length_c 19.891(3)
_cell_measurement_reflns_used 305
_cell_measurement_temperature 200(2)
_cell_measurement_theta_max 27
_cell_measurement_theta_min 3
_cell_measurement_wavelength 0.71073
_cell_volume 4655(2)
_computing_cell_refinement 'Dirax/lsq (Duisenberg & Schreurs, 1989-2000)'
_computing_data_collection 'Collect (Bruker AXS BV, 1997-2004)'
_computing_data_reduction 'EvalCCD (Duisenberg & Schreurs 1990-2000)'
_computing_molecular_graphics 'Ortep-3 for Windows (Farrugia, 1997)'
_computing_publication_material 'WinGX publication routines (Farrugia, 1999)'
_computing_structure_refinement 'SHELXL-97 (Sheldrick, 1997)'
_computing_structure_solution 'SHELXS-86 (Sheldrick, 1986)'
_diffrn_ambient_temperature 200(2)
_diffrn_detector 'CCD plate'
_diffrn_detector_area_resol_mean 9
_diffrn_measured_fraction_theta_full 0.998
_diffrn_measured_fraction_theta_max 0.998
_diffrn_measurement_device '95mm CCD camera on \k-goniostat'
_diffrn_measurement_device_type KappaCCD
_diffrn_measurement_method 'CCD rotation images, thick slices'
_diffrn_orient_matrix_type X=UH
_diffrn_orient_matrix_UB_11 0.01
_diffrn_orient_matrix_UB_12 0
_diffrn_orient_matrix_UB_13 0
_diffrn_orient_matrix_UB_21 0
_diffrn_orient_matrix_UB_22 0.01
_diffrn_orient_matrix_UB_23 0
_diffrn_orient_matrix_UB_31 0
_diffrn_orient_matrix_UB_32 0
_diffrn_orient_matrix_UB_33 0.01
_diffrn_radiation_monochromator graphite
_diffrn_radiation_probe x-ray
_diffrn_radiation_type MoK\a
_diffrn_radiation_wavelength 0.71073
_diffrn_reflns_av_R_equivalents 0.0522
_diffrn_reflns_av_unetI/netI 0.0655
_diffrn_reflns_limit_h_max 21
_diffrn_reflns_limit_h_min -23
_diffrn_reflns_limit_k_max 18
_diffrn_reflns_limit_k_min -18
_diffrn_reflns_limit_l_max 25
_diffrn_reflns_limit_l_min 0
_diffrn_reflns_number 100609
_diffrn_reflns_reduction_process
;
 Scaled and merged with SORTAV
 R.H. Blessing, (1987) Cryst. Rev. 1, 3-58
 R.H. Blessing, (1989) J. Appl. Cryst. 22, 396-397
;
_diffrn_reflns_theta_full 27.51
_diffrn_reflns_theta_max 27.51
_diffrn_reflns_theta_min 3.1
_diffrn_source 'Enraf Nonius FR590'
_exptl_absorpt_coefficient_mu 1.003
_exptl_absorpt_correction_T_max 0.854
_exptl_absorpt_correction_T_min 0.752
_exptl_absorpt_correction_type multi-scan
_exptl_absorpt_process_details
;
 R.H. Blessing, Acta Cryst. (1995), A51, 33-38
;
_exptl_crystal_colour red
_exptl_crystal_density_diffrn 1.229
_exptl_crystal_density_method 'not measured'
_exptl_crystal_description prism
_exptl_crystal_F_000 1816
_exptl_crystal_size_max 0.2
_exptl_crystal_size_mid 0.13
_exptl_crystal_size_min 0.13
_refine_diff_density_max 0.549
_refine_diff_density_min -0.478
_refine_diff_density_rms 0.085
_refine_ls_extinction_method none
_refine_ls_goodness_of_fit_ref 1.025
_refine_ls_hydrogen_treatment constr
_refine_ls_matrix_type full
_refine_ls_number_parameters 560
_refine_ls_number_reflns 10681
_refine_ls_number_restraints 0
_refine_ls_restrained_S_all 1.025
_refine_ls_R_factor_all 0.0866
_refine_ls_R_factor_gt 0.0457
_refine_ls_shift/su_max 0.003
_refine_ls_shift/su_mean 0
_refine_ls_structure_factor_coef Fsqd
_refine_ls_weighting_details 'calc w=1/[\s^2^(Fo^2^)+(0.0575P)^2^+2.1279P] where P=(Fo^2^+2Fc^2^)/3'
_refine_ls_weighting_scheme calc
_refine_ls_wR_factor_gt 0.1065
_refine_ls_wR_factor_ref 0.1247
_reflns_number_gt 7093
_reflns_number_total 10681
_reflns_threshold_expression >2sigma(I)
_cod_data_source_file om100824q_si_002.cif
_cod_data_source_block 5
_cod_original_sg_symbol_H-M 'P 21/c'
_cod_database_code 4067091

loop_
_symmetry_equiv_pos_as_xyz
'x, y, z'
'-x, y+1/2, -z+1/2'
'-x, -y, -z'
'x, -y-1/2, z-1/2'

loop_
_atom_site_label
_atom_site_type_symbol
_atom_site_fract_x
_atom_site_fract_y
_atom_site_fract_z
_atom_site_U_iso_or_equiv
_atom_site_adp_type
_atom_site_occupancy
_atom_site_symmetry_multiplicity
_atom_site_calc_flag
_atom_site_refinement_flags
_atom_site_disorder_assembly
_atom_site_disorder_group
C1 C 0.21958(18) 0.0748(2) 0.42893(15) 0.0347(6) Uani 1 1 d . . .
C2 C 0.2240(2) 0.0041(2) 0.46536(17) 0.0414(7) Uani 1 1 d . . .
C3 C 0.1387(4) -0.1271(4) 0.5312(4) 0.117(2) Uani 1 1 d . . .
H3A H 0.136 -0.0908 0.571 0.176 Uiso 1 1 calc R . .
H3B H 0.1362 -0.1935 0.5407 0.176 Uiso 1 1 calc R . .
H3C H 0.0943 -0.1104 0.4862 0.176 Uiso 1 1 calc R . .
C4 C 0.3159(4) -0.0836(4) 0.6157(2) 0.107(2) Uani 1 1 d . . .
H4A H 0.3641 -0.0634 0.6111 0.16 Uiso 1 1 calc R . .
H4B H 0.3259 -0.1423 0.6424 0.16 Uiso 1 1 calc R . .
H4C H 0.2998 -0.036 0.6416 0.16 Uiso 1 1 calc R . .
C5 C 0.2608(4) -0.2085(3) 0.4815(3) 0.1009(19) Uani 1 1 d . . .
H5A H 0.2195 -0.2195 0.4333 0.151 Uiso 1 1 calc R . .
H5B H 0.265 -0.2627 0.5121 0.151 Uiso 1 1 calc R . .
H5C H 0.3113 -0.1984 0.4778 0.151 Uiso 1 1 calc R . .
C11 C 0.0312(2) 0.3778(2) 0.35203(19) 0.0440(8) Uani 1 1 d . . .
C12 C 0.00309(18) 0.3949(2) 0.27518(17) 0.0430(7) Uani 1 1 d . . .
C13 C 0.04256(19) 0.4758(2) 0.26436(17) 0.0435(8) Uani 1 1 d . . .
C14 C 0.09604(19) 0.5089(2) 0.33522(19) 0.0424(7) Uani 1 1 d . . .
C15 C 0.0879(2) 0.4490(2) 0.38884(16) 0.0433(8) Uani 1 1 d . . .
C16 C 0.0046(3) 0.2985(3) 0.3889(3) 0.0871(16) Uani 1 1 d . . .
H16A H 0.0415 0.2938 0.4396 0.131 Uiso 1 1 calc R . .
H16B H 0.0039 0.2395 0.3644 0.131 Uiso 1 1 calc R . .
H16C H -0.0483 0.312 0.386 0.131 Uiso 1 1 calc R . .
C17 C -0.0634(2) 0.3405(4) 0.2154(3) 0.0956(19) Uani 1 1 d . . .
H17A H -0.113 0.3752 0.2007 0.143 Uiso 1 1 calc R . .
H17B H -0.0696 0.2794 0.2339 0.143 Uiso 1 1 calc R . .
H17C H -0.0499 0.3324 0.1739 0.143 Uiso 1 1 calc R . .
C18 C 0.0279(3) 0.5195(4) 0.1907(2) 0.0898(17) Uani 1 1 d . . .
H18A H 0.0288 0.4707 0.1573 0.135 Uiso 1 1 calc R . .
H18B H 0.0692 0.5652 0.1966 0.135 Uiso 1 1 calc R . .
H18C H -0.0237 0.5503 0.1713 0.135 Uiso 1 1 calc R . .
C19 C 0.1506(3) 0.5953(3) 0.3505(4) 0.0946(18) Uani 1 1 d . . .
H19A H 0.162 0.6084 0.3083 0.142 Uiso 1 1 calc R . .
H19B H 0.2 0.583 0.3923 0.142 Uiso 1 1 calc R . .
H19C H 0.1242 0.6491 0.3606 0.142 Uiso 1 1 calc R . .
C20 C 0.1298(3) 0.4605(4) 0.47176(19) 0.0915(18) Uani 1 1 d . . .
H20A H 0.0942 0.4916 0.4896 0.137 Uiso 1 1 calc R . .
H20B H 0.1776 0.498 0.4838 0.137 Uiso 1 1 calc R . .
H20C H 0.1441 0.3992 0.4943 0.137 Uiso 1 1 calc R . .
C21 C 0.4535(3) 0.3332(7) 0.3920(6) 0.0466(14) Uani 0.759(8) 1 d P A 1
C22 C 0.4250(4) 0.4246(9) 0.3661(3) 0.0445(15) Uani 0.759(8) 1 d P A 1
C23 C 0.4001(5) 0.4690(7) 0.4183(7) 0.051(3) Uani 0.759(8) 1 d P A 1
C24 C 0.4125(6) 0.4002(11) 0.4748(5) 0.054(3) Uani 0.759(8) 1 d P A 1
C25 C 0.4452(6) 0.3189(8) 0.4592(7) 0.052(3) Uani 0.759(8) 1 d P A 1
C26 C 0.4907(4) 0.2677(7) 0.3536(5) 0.118(4) Uani 0.759(8) 1 d P A 1
H26A H 0.5469 0.2823 0.3696 0.177 Uiso 0.759(8) 1 calc PR A 1
H26B H 0.4641 0.2764 0.3013 0.177 Uiso 0.759(8) 1 calc PR A 1
H26C H 0.4848 0.2029 0.3656 0.177 Uiso 0.759(8) 1 calc PR A 1
C27 C 0.4249(6) 0.4720(9) 0.2974(4) 0.136(5) Uani 0.759(8) 1 d P A 1
H27A H 0.4724 0.4539 0.2907 0.204 Uiso 0.759(8) 1 calc PR A 1
H27B H 0.4242 0.5397 0.3027 0.204 Uiso 0.759(8) 1 calc PR A 1
H27C H 0.378 0.4525 0.2554 0.204 Uiso 0.759(8) 1 calc PR A 1
C28 C 0.3678(4) 0.5666(5) 0.4166(8) 0.151(6) Uani 0.759(8) 1 d P A 1
H28A H 0.4096 0.6069 0.4494 0.226 Uiso 0.759(8) 1 calc PR A 1
H28B H 0.324 0.5645 0.4318 0.226 Uiso 0.759(8) 1 calc PR A 1
H28C H 0.349 0.5914 0.3675 0.226 Uiso 0.759(8) 1 calc PR A 1
C29 C 0.3989(5) 0.4128(9) 0.5438(4) 0.133(5) Uani 0.759(8) 1 d P A 1
H29A H 0.3878 0.3523 0.5598 0.199 Uiso 0.759(8) 1 calc PR A 1
H29B H 0.354 0.4545 0.5343 0.199 Uiso 0.759(8) 1 calc PR A 1
H29C H 0.4462 0.4396 0.5815 0.199 Uiso 0.759(8) 1 calc PR A 1
C30 C 0.4704(5) 0.2277(6) 0.5023(5) 0.126(4) Uani 0.759(8) 1 d P A 1
H30A H 0.5262 0.2315 0.5353 0.189 Uiso 0.759(8) 1 calc PR A 1
H30B H 0.4626 0.1756 0.469 0.189 Uiso 0.759(8) 1 calc PR A 1
H30C H 0.4385 0.2179 0.5301 0.189 Uiso 0.759(8) 1 calc PR A 1
C21' C 0.4534(14) 0.3183(16) 0.4343(15) 0.026(5) Uani 0.241(8) 1 d P A 2
C22' C 0.4427(12) 0.381(2) 0.3761(11) 0.027(4) Uiso 0.241(8) 1 d P A 2
C23' C 0.4006(18) 0.4659(19) 0.3878(16) 0.033(6) Uani 0.241(8) 1 d P A 2
C24' C 0.3949(10) 0.4507(15) 0.4548(12) 0.026(4) Uiso 0.241(8) 1 d P A 2
C25' C 0.4257(19) 0.360(2) 0.4831(15) 0.029(5) Uani 0.241(8) 1 d P A 2
C26' C 0.4992(14) 0.2315(16) 0.4334(13) 0.089(7) Uiso 0.241(8) 1 d P A 2
H26D H 0.5554 0.2418 0.4624 0.134 Uiso 0.241(8) 1 calc PR A 2
H26E H 0.491 0.2171 0.3837 0.134 Uiso 0.241(8) 1 calc PR A 2
H26F H 0.4807 0.1793 0.4535 0.134 Uiso 0.241(8) 1 calc PR A 2
C27' C 0.4625(14) 0.379(2) 0.3104(12) 0.097(11) Uani 0.241(8) 1 d P A 2
H27D H 0.4346 0.3274 0.2789 0.146 Uiso 0.241(8) 1 calc PR A 2
H27E H 0.5195 0.3709 0.3259 0.146 Uiso 0.241(8) 1 calc PR A 2
H27F H 0.4462 0.4378 0.2842 0.146 Uiso 0.241(8) 1 calc PR A 2
C28' C 0.3750(12) 0.5602(16) 0.3446(14) 0.095(10) Uani 0.241(8) 1 d P A 2
H28D H 0.3371 0.5926 0.3589 0.143 Uiso 0.241(8) 1 calc PR A 2
H28E H 0.3505 0.547 0.2928 0.143 Uiso 0.241(8) 1 calc PR A 2
H28F H 0.4215 0.5996 0.3553 0.143 Uiso 0.241(8) 1 calc PR A 2
C29' C 0.3652(9) 0.5162(15) 0.5008(10) 0.065(6) Uani 0.241(8) 1 d P A 2
H29D H 0.4086 0.5285 0.5475 0.098 Uiso 0.241(8) 1 calc PR A 2
H29E H 0.3218 0.4859 0.5083 0.098 Uiso 0.241(8) 1 calc PR A 2
H29F H 0.3465 0.5751 0.4751 0.098 Uiso 0.241(8) 1 calc PR A 2
C30' C 0.4353(10) 0.3068(15) 0.5502(9) 0.072(7) Uani 0.241(8) 1 d P A 2
H30D H 0.4273 0.2403 0.5389 0.109 Uiso 0.241(8) 1 calc PR A 2
H30E H 0.3963 0.3286 0.5679 0.109 Uiso 0.241(8) 1 calc PR A 2
H30F H 0.4885 0.3168 0.5874 0.109 Uiso 0.241(8) 1 calc PR A 2
C31 C 0.15401(19) 0.2587(2) 0.10509(15) 0.0364(7) Uani 1 1 d . A .
C32 C 0.11277(19) 0.1801(2) 0.12012(15) 0.0372(7) Uani 1 1 d . A .
C33 C 0.1716(2) 0.1080(2) 0.15532(16) 0.0391(7) Uani 1 1 d . A .
C34 C 0.2481(2) 0.1411(2) 0.16160(16) 0.0382(7) Uani 1 1 d . A .
C35 C 0.23701(18) 0.2346(2) 0.13038(15) 0.0358(7) Uani 1 1 d . A .
C36 C 0.1170(2) 0.3508(2) 0.06783(18) 0.0501(8) Uani 1 1 d . . .
H36A H 0.1418 0.4029 0.1002 0.075 Uiso 1 1 calc R . .
H36B H 0.0603 0.3503 0.0562 0.075 Uiso 1 1 calc R . .
H36C H 0.1253 0.3577 0.0234 0.075 Uiso 1 1 calc R . .
C37 C 0.0237(2) 0.1719(3) 0.09842(18) 0.0532(9) Uani 1 1 d . . .
H37A H -0.0009 0.1419 0.0511 0.08 Uiso 1 1 calc R . .
H37B H 0.0011 0.234 0.0961 0.08 Uiso 1 1 calc R . .
H37C H 0.0138 0.1344 0.1342 0.08 Uiso 1 1 calc R . .
C38 C 0.1531(3) 0.0125(2) 0.1799(2) 0.0588(10) Uani 1 1 d . . .
H38A H 0.1044 0.0169 0.1876 0.088 Uiso 1 1 calc R . .
H38B H 0.1967 -0.0059 0.225 0.088 Uiso 1 1 calc R . .
H38C H 0.1466 -0.0342 0.1427 0.088 Uiso 1 1 calc R . .
C39 C 0.3250(2) 0.0846(3) 0.19185(19) 0.0528(9) Uani 1 1 d . . .
H39A H 0.3269 0.0477 0.2331 0.079 Uiso 1 1 calc R . .
H39B H 0.3702 0.1271 0.2074 0.079 Uiso 1 1 calc R . .
H39C H 0.327 0.043 0.1544 0.079 Uiso 1 1 calc R . .
C40 C 0.3009(2) 0.2982(3) 0.12386(18) 0.0475(8) Uani 1 1 d . . .
H40A H 0.2919 0.3043 0.073 0.071 Uiso 1 1 calc R . .
H40B H 0.3531 0.2709 0.1509 0.071 Uiso 1 1 calc R . .
H40C H 0.2984 0.3597 0.1436 0.071 Uiso 1 1 calc R . .
Cu1 Cu 0.21727(2) 0.18580(3) 0.372387(19) 0.03808(11) Uani 1 1 d . A .
N1 N 0.22105(14) 0.37231(16) 0.27488(12) 0.0310(5) Uani 1 1 d . A .
N12 N 0.23667(14) 0.33095(16) 0.41107(12) 0.0305(5) Uani 1 1 d . A .
H12 H 0.2449 0.352 0.4568 0.037 Uiso 1 1 calc R . .
N13 N 0.11984(13) 0.23350(16) 0.27217(12) 0.0300(5) Uani 1 1 d . A .
H13 H 0.0705 0.2063 0.2491 0.036 Uiso 1 1 calc R . .
N23 N 0.30141(14) 0.21069(17) 0.32046(12) 0.0334(5) Uani 1 1 d . A .
H23 H 0.3417 0.1716 0.3215 0.04 Uiso 1 1 calc R . .
Si1 Si 0.23466(6) -0.10093(6) 0.52283(5) 0.0461(2) Uani 1 1 d . . .
Ti1 Ti 0.14382(3) 0.35891(3) 0.31867(3) 0.02819(12) Uani 1 1 d . A .
Ti2 Ti 0.31285(3) 0.33730(4) 0.36391(3) 0.03114(13) Uani 1 1 d . A .
Ti3 Ti 0.20434(3) 0.24471(4) 0.23448(3) 0.02952(12) Uani 1 1 d . . .
C101 C 0.3297(3) 0.9120(3) 0.3514(2) 0.0627(10) Uani 1 1 d . . .
H101 H 0.2801 0.9138 0.3546 0.075 Uiso 1 1 calc R . .
C102 C 0.3903(3) 0.9736(3) 0.3942(2) 0.0694(12) Uani 1 1 d . . .
H102 H 0.3811 1.0156 0.426 0.083 Uiso 1 1 calc R . .
C103 C 0.4640(3) 0.9726(3) 0.3899(3) 0.0739(12) Uani 1 1 d . . .
H103 H 0.5048 1.0137 0.4185 0.089 Uiso 1 1 calc R . .
C104 C 0.4762(3) 0.9092(4) 0.3419(3) 0.0828(15) Uani 1 1 d . . .
H104 H 0.5256 0.9088 0.3382 0.099 Uiso 1 1 calc R . .
C105 C 0.4167(3) 0.8466(4) 0.2995(3) 0.0788(14) Uani 1 1 d . . .
H105 H 0.4266 0.804 0.2685 0.095 Uiso 1 1 calc R . .
C106 C 0.3419(3) 0.8477(3) 0.3037(2) 0.0674(11) Uani 1 1 d . . .
C107 C 0.2766(4) 0.7801(4) 0.2575(3) 0.1078(19) Uani 1 1 d . . .
H10A H 0.2384 0.8134 0.2159 0.162 Uiso 1 1 calc R . .
H10B H 0.2499 0.7548 0.2865 0.162 Uiso 1 1 calc R . .
H10C H 0.3 0.7292 0.2407 0.162 Uiso 1 1 calc R . .

loop_
_atom_site_aniso_label
_atom_site_aniso_U_11
_atom_site_aniso_U_22
_atom_site_aniso_U_33
_atom_site_aniso_U_23
_atom_site_aniso_U_13
_atom_site_aniso_U_12
C1 0.0395(16) 0.0340(16) 0.0328(14) -0.0015(13) 0.0169(12) 0.0013(12)
C2 0.0505(19) 0.0324(16) 0.0423(16) -0.0017(14) 0.0197(14) 0.0003(14)
C3 0.105(4) 0.096(4) 0.173(6) 0.049(4) 0.078(4) -0.008(3)
C4 0.154(5) 0.066(3) 0.052(2) 0.014(2) -0.008(3) -0.026(3)
C5 0.171(6) 0.040(2) 0.073(3) 0.012(2) 0.030(3) 0.022(3)
C11 0.0466(19) 0.0353(16) 0.064(2) 0.0035(15) 0.0364(17) 0.0080(14)
C12 0.0274(15) 0.0474(19) 0.0485(17) -0.0127(15) 0.0096(13) 0.0063(13)
C13 0.0421(18) 0.0474(19) 0.0419(16) 0.0131(15) 0.0180(14) 0.0210(15)
C14 0.0367(17) 0.0256(15) 0.062(2) -0.0035(14) 0.0173(15) 0.0058(13)
C15 0.0480(19) 0.0435(18) 0.0359(15) -0.0008(14) 0.0145(14) 0.0198(15)
C16 0.101(4) 0.059(3) 0.143(5) 0.033(3) 0.092(4) 0.017(3)
C17 0.040(2) 0.112(4) 0.117(4) -0.065(3) 0.013(2) -0.001(2)
C18 0.098(3) 0.117(4) 0.068(3) 0.058(3) 0.048(3) 0.066(3)
C19 0.057(3) 0.030(2) 0.193(6) -0.010(3) 0.047(3) -0.0005(18)
C20 0.098(3) 0.125(4) 0.0367(19) -0.018(2) 0.012(2) 0.060(3)
C21 0.026(2) 0.048(4) 0.059(5) -0.005(3) 0.010(2) 0.000(2)
C22 0.028(3) 0.054(4) 0.043(3) 0.012(4) 0.005(2) -0.014(3)
C23 0.030(3) 0.045(4) 0.066(7) -0.019(6) 0.006(5) -0.011(2)
C24 0.040(5) 0.079(8) 0.041(5) -0.018(6) 0.016(4) -0.027(6)
C25 0.041(4) 0.066(6) 0.036(6) 0.011(5) 0.000(3) -0.015(4)
C26 0.047(4) 0.142(8) 0.176(8) -0.086(7) 0.056(5) -0.019(4)
C27 0.107(7) 0.214(12) 0.057(4) 0.044(6) 0.004(4) -0.098(8)
C28 0.040(4) 0.054(4) 0.291(17) -0.052(7) -0.001(6) -0.005(3)
C29 0.095(6) 0.252(15) 0.064(4) -0.093(7) 0.046(4) -0.097(8)
C30 0.088(5) 0.087(5) 0.125(7) 0.052(5) -0.037(5) -0.026(4)
C21' 0.026(7) 0.029(8) 0.022(13) 0.001(10) 0.008(9) 0.009(6)
C23' 0.032(10) 0.025(11) 0.027(12) 0.001(10) -0.004(10) -0.014(8)
C25' 0.044(11) 0.025(11) 0.019(7) -0.001(10) 0.013(7) -0.006(9)
C27' 0.090(16) 0.16(3) 0.074(13) -0.068(16) 0.067(13) -0.088(18)
C28' 0.059(12) 0.064(13) 0.110(17) 0.046(13) -0.020(12) -0.038(10)
C29' 0.035(8) 0.082(13) 0.064(11) -0.048(10) 0.005(7) -0.012(8)
C30' 0.039(9) 0.080(14) 0.058(10) 0.028(10) -0.022(7) -0.034(9)
C31 0.0472(18) 0.0367(16) 0.0276(13) -0.0041(12) 0.0175(12) -0.0055(13)
C32 0.0453(17) 0.0400(17) 0.0282(13) -0.0081(12) 0.0170(12) -0.0121(14)
C33 0.057(2) 0.0332(16) 0.0353(15) -0.0083(13) 0.0277(14) -0.0122(14)
C34 0.0548(19) 0.0336(16) 0.0353(15) -0.0051(13) 0.0275(14) -0.0031(14)
C35 0.0465(17) 0.0357(16) 0.0320(14) -0.0031(12) 0.0229(13) -0.0064(13)
C36 0.062(2) 0.0458(19) 0.0432(17) 0.0063(15) 0.0224(16) 0.0012(17)
C37 0.049(2) 0.069(2) 0.0411(17) -0.0104(17) 0.0173(15) -0.0199(18)
C38 0.086(3) 0.0369(19) 0.062(2) -0.0007(17) 0.039(2) -0.0196(19)
C39 0.073(2) 0.0439(19) 0.056(2) 0.0017(16) 0.0409(19) 0.0097(17)
C40 0.051(2) 0.049(2) 0.0518(19) 0.0032(16) 0.0313(16) -0.0067(16)
Cu1 0.0459(2) 0.0319(2) 0.0391(2) 0.00596(15) 0.01993(17) 0.00232(16)
N1 0.0308(12) 0.0282(12) 0.0324(12) 0.0020(10) 0.0110(10) -0.0033(10)
N12 0.0344(12) 0.0279(12) 0.0278(11) -0.0021(9) 0.0110(9) -0.0001(10)
N13 0.0276(12) 0.0295(12) 0.0325(11) -0.0002(10) 0.0119(9) -0.0029(9)
N23 0.0305(13) 0.0352(13) 0.0380(12) -0.0021(11) 0.0175(10) 0.0010(10)
Si1 0.0578(6) 0.0309(4) 0.0432(5) 0.0054(4) 0.0139(4) -0.0059(4)
Ti1 0.0284(3) 0.0263(2) 0.0285(2) -0.0009(2) 0.01013(19) 0.0015(2)
Ti2 0.0278(3) 0.0316(3) 0.0327(3) -0.0027(2) 0.0110(2) -0.0033(2)
Ti3 0.0329(3) 0.0293(3) 0.0291(2) -0.0022(2) 0.0154(2) -0.0034(2)
C101 0.066(3) 0.059(2) 0.075(3) 0.018(2) 0.042(2) 0.021(2)
C102 0.081(3) 0.063(3) 0.070(3) 0.011(2) 0.038(2) 0.025(2)
C103 0.080(3) 0.059(3) 0.086(3) 0.022(2) 0.038(3) 0.018(2)
C104 0.079(3) 0.091(4) 0.098(4) 0.031(3) 0.056(3) 0.027(3)
C105 0.104(4) 0.070(3) 0.085(3) 0.014(3) 0.062(3) 0.037(3)
C106 0.082(3) 0.056(2) 0.072(3) 0.013(2) 0.039(2) 0.020(2)
C107 0.121(5) 0.075(3) 0.125(5) -0.008(3) 0.047(4) 0.013(3)

loop_
_atom_type_symbol
_atom_type_description
_atom_type_scat_dispersion_real
_atom_type_scat_dispersion_imag
_atom_type_scat_source
C C 0.0033 0.0016 'International Tables Vol C Tables 4.2.6.8 and 6.1.1.4'
H H 0 0 'International Tables Vol C Tables 4.2.6.8 and 6.1.1.4'
Cu Cu 0.3201 1.2651 'International Tables Vol C Tables 4.2.6.8 and 6.1.1.4'
N N 0.0061 0.0033 'International Tables Vol C Tables 4.2.6.8 and 6.1.1.4'
Si Si 0.0817 0.0704 'International Tables Vol C Tables 4.2.6.8 and 6.1.1.4'
Ti Ti 0.2776 0.4457 'International Tables Vol C Tables 4.2.6.8 and 6.1.1.4'

loop_
_exptl_crystal_face_index_h
_exptl_crystal_face_index_k
_exptl_crystal_face_index_l
_exptl_crystal_face_perp_dist
1 0 -3 0.026
-2 1 7 0.176
-1 -6 3 0.134
1 8 -3 0.171
-4 5 -3 0.125
-10 -7 6 0.094
7 5 -4 0.163
12 -11 6 0.132

loop_
_geom_angle_atom_site_label_1
_geom_angle_atom_site_label_2
_geom_angle_atom_site_label_3
_geom_angle
C2 C1 Cu1 177.6(3)
C1 C2 Si1 177.7(3)
C15 C11 C12 107.8(3)
C15 C11 C16 125.5(4)
C12 C11 C16 126.7(4)
C15 C11 Ti1 72.46(18)
C12 C11 Ti1 72.41(17)
C16 C11 Ti1 121.6(2)
C13 C12 C11 108.5(3)
C13 C12 C17 125.7(4)
C11 C12 C17 125.6(4)
C13 C12 Ti1 72.02(17)
C11 C12 Ti1 73.18(17)
C17 C12 Ti1 124.8(2)
C12 C13 C14 107.4(3)
C12 C13 C18 125.3(4)
C14 C13 C18 127.3(4)
C12 C13 Ti1 73.66(18)
C14 C13 Ti1 71.72(16)
C18 C13 Ti1 121.5(2)
C15 C14 C13 108.2(3)
C15 C14 C19 125.9(4)
C13 C14 C19 125.9(4)
C15 C14 Ti1 74.19(17)
C13 C14 Ti1 73.19(17)
C19 C14 Ti1 119.9(2)
C11 C15 C14 108.1(3)
C11 C15 C20 125.3(4)
C14 C15 C20 126.6(4)
C11 C15 Ti1 73.39(17)
C14 C15 Ti1 71.21(17)
C20 C15 Ti1 123.0(2)
C22 C21 C25 108.1(7)
C22 C21 C26 123.0(13)
C25 C21 C26 128.7(13)
C22 C21 Ti2 72.1(3)
C25 C21 Ti2 73.2(5)
C26 C21 Ti2 123.4(4)
C21 C22 C23 108.1(6)
C21 C22 C27 126.7(14)
C23 C22 C27 125.0(14)
C21 C22 Ti2 73.5(3)
C23 C22 Ti2 73.5(5)
C27 C22 Ti2 121.7(4)
C22 C23 C24 106.2(8)
C22 C23 C28 128.5(14)
C24 C23 C28 125.3(15)
C22 C23 Ti2 71.4(4)
C24 C23 Ti2 72.2(5)
C28 C23 Ti2 121.4(5)
C25 C24 C23 109.3(8)
C25 C24 C29 123.3(14)
C23 C24 C29 127.3(15)
C25 C24 Ti2 73.7(5)
C23 C24 Ti2 73.0(5)
C29 C24 Ti2 123.0(5)
C24 C25 C21 108.2(9)
C24 C25 C30 129.6(14)
C21 C25 C30 122.2(14)
C24 C25 Ti2 72.7(5)
C21 C25 Ti2 72.3(4)
C30 C25 Ti2 121.2(6)
C25' C21' C22' 110.0(18)
C25' C21' C26' 136(3)
C22' C21' C26' 113(3)
C25' C21' Ti2 75.9(15)
C22' C21' Ti2 71.8(11)
C26' C21' Ti2 124.0(16)
C21' C22' C23' 106.5(16)
C21' C22' C27' 135(3)
C23' C22' C27' 118(3)
C21' C22' Ti2 73.8(12)
C23' C22' Ti2 70.6(11)
C27' C22' Ti2 119.7(12)
C24' C23' C22' 105(2)
C24' C23' C28' 123(3)
C22' C23' C28' 131(4)
C24' C23' Ti2 76.5(15)
C22' C23' Ti2 72.2(11)
C28' C23' Ti2 121.8(15)
C23' C24' C25' 110(2)
C23' C24' C29' 131(3)
C25' C24' C29' 119(3)
C23' C24' Ti2 69.5(13)
C25' C24' Ti2 74.1(15)
C29' C24' Ti2 125.4(11)
C21' C25' C24' 107(2)
C21' C25' C30' 118(3)
C24' C25' C30' 134(3)
C21' C25' Ti2 70.5(15)
C24' C25' Ti2 72.1(15)
C30' C25' Ti2 123.5(16)
C35 C31 C32 108.1(3)
C35 C31 C36 125.1(3)
C32 C31 C36 126.8(3)
C35 C31 Ti3 73.10(16)
C32 C31 Ti3 73.33(15)
C36 C31 Ti3 120.3(2)
C33 C32 C31 107.4(3)
C33 C32 C37 126.1(3)
C31 C32 C37 126.4(3)
C33 C32 Ti3 73.24(16)
C31 C32 Ti3 71.52(16)
C37 C32 Ti3 123.8(2)
C34 C33 C32 108.6(3)
C34 C33 C38 126.9(3)
C32 C33 C38 124.5(3)
C34 C33 Ti3 72.93(16)
C32 C33 Ti3 71.94(16)
C38 C33 Ti3 121.9(2)
C33 C34 C35 107.6(3)
C33 C34 C39 125.2(3)
C35 C34 C39 127.1(3)
C33 C34 Ti3 72.67(17)
C35 C34 Ti3 71.44(16)
C39 C34 Ti3 124.0(2)
C31 C35 C34 108.3(3)
C31 C35 C40 124.7(3)
C34 C35 C40 127.0(3)
C31 C35 Ti3 71.96(16)
C34 C35 Ti3 73.68(15)
C40 C35 Ti3 120.7(2)
C1 Cu1 N12 126.95(10)
C1 Cu1 N13 127.43(11)
N12 Cu1 N13 89.34(9)
C1 Cu1 N23 123.59(11)
N12 Cu1 N23 88.41(9)
N13 Cu1 N23 89.03(9)
C1 Cu1 Ti1 146.59(9)
N12 Cu1 Ti1 44.78(6)
N13 Cu1 Ti1 44.61(6)
N23 Cu1 Ti1 89.81(7)
C1 Cu1 Ti3 142.61(8)
N12 Cu1 Ti3 90.29(6)
N13 Cu1 Ti3 44.79(6)
N23 Cu1 Ti3 44.30(6)
Ti1 Cu1 Ti3 61.567(17)
C1 Cu1 Ti2 142.27(9)
N12 Cu1 Ti2 44.37(6)
N13 Cu1 Ti2 90.21(6)
N23 Cu1 Ti2 44.07(6)
Ti1 Cu1 Ti2 61.36(3)
Ti3 Cu1 Ti2 61.289(18)
Ti1 N1 Ti2 94.39(10)
Ti1 N1 Ti3 94.34(10)
Ti2 N1 Ti3 94.28(10)
Ti2 N12 Ti1 92.78(10)
Ti2 N12 Cu1 85.30(9)
Ti1 N12 Cu1 84.42(9)
Ti1 N13 Ti3 92.81(10)
Ti1 N13 Cu1 84.45(8)
Ti3 N13 Cu1 84.41(9)
Ti3 N23 Ti2 93.40(11)
Ti3 N23 Cu1 84.08(9)
Ti2 N23 Cu1 84.67(9)
C2 Si1 C4 110.80(19)
C2 Si1 C3 110.5(2)
C4 Si1 C3 109.6(3)
C2 Si1 C5 111.14(19)
C4 Si1 C5 107.6(3)
C3 Si1 C5 107.1(3)
N1 Ti1 N13 86.48(9)
N1 Ti1 N12 86.33(10)
N13 Ti1 N12 101.69(9)
N1 Ti1 C14 110.51(11)
N13 Ti1 C14 148.21(10)
N12 Ti1 C14 105.92(11)
N1 Ti1 C13 107.26(11)
N13 Ti1 C13 115.28(11)
N12 Ti1 C13 140.93(11)
C14 Ti1 C13 35.09(11)
N1 Ti1 C15 139.97(11)
N13 Ti1 C15 133.38(11)
N12 Ti1 C15 88.15(10)
C14 Ti1 C15 34.59(11)
C13 Ti1 C15 57.64(10)
N1 Ti1 C12 132.71(11)
N13 Ti1 C12 91.13(10)
N12 Ti1 C12 139.91(11)
C14 Ti1 C12 57.44(11)
C13 Ti1 C12 34.32(12)
C15 Ti1 C12 57.04(11)
N1 Ti1 C11 164.64(11)
N13 Ti1 C11 100.29(10)
N12 Ti1 C11 105.53(11)
C14 Ti1 C11 57.33(11)
C13 Ti1 C11 57.38(11)
C15 Ti1 C11 34.16(12)
C12 Ti1 C11 34.41(11)
N1 Ti1 Cu1 86.31(7)
N13 Ti1 Cu1 50.95(7)
N12 Ti1 Cu1 50.80(7)
C14 Ti1 Cu1 151.64(9)
C13 Ti1 Cu1 161.01(9)
C15 Ti1 Cu1 119.49(8)
C12 Ti1 Cu1 126.87(9)
C11 Ti1 Cu1 108.70(8)
N1 Ti1 Ti3 42.88(7)
N13 Ti1 Ti3 43.74(7)
N12 Ti1 Ti3 92.67(7)
C14 Ti1 Ti3 147.25(9)
C13 Ti1 Ti3 122.48(8)
C15 Ti1 Ti3 177.12(9)
C12 Ti1 Ti3 121.17(8)
C11 Ti1 Ti3 143.05(8)
Cu1 Ti1 Ti3 59.313(19)
N1 Ti1 Ti2 42.83(7)
N13 Ti1 Ti2 93.30(7)
N12 Ti1 Ti2 43.59(7)
C14 Ti1 Ti2 117.60(8)
C13 Ti1 Ti2 139.05(9)
C15 Ti1 Ti2 122.08(8)
C12 Ti1 Ti2 173.34(9)
C11 Ti1 Ti2 148.62(9)
Cu1 Ti1 Ti2 59.712(18)
Ti3 Ti1 Ti2 60.00(2)
N1 Ti2 N23 86.03(10)
N1 Ti2 N12 86.31(10)
N23 Ti2 N12 101.55(10)
N1 Ti2 C22' 118.9(7)
N23 Ti2 C22' 101.8(7)
N12 Ti2 C22' 146.5(4)
N1 Ti2 C22 107.46(18)
N23 Ti2 C22 114.7(4)
N12 Ti2 C22 141.6(3)
C22' Ti2 C22 16.8(6)
N1 Ti2 C21' 152.4(7)
N23 Ti2 C21' 93.1(6)
N12 Ti2 C21' 120.7(7)
C22' Ti2 C21' 34.4(6)
C22 Ti2 C21' 48.4(6)
N1 Ti2 C23 112.5(3)
N23 Ti2 C23 146.9(3)
N12 Ti2 C23 106.6(3)
C22' Ti2 C23 45.6(6)
C22 Ti2 C23 35.1(2)
C21' Ti2 C23 57.6(6)
N1 Ti2 C21 131.5(3)
N23 Ti2 C21 89.59(17)
N12 Ti2 C21 141.6(3)
C22' Ti2 C21 17.7(6)
C22 Ti2 C21 34.4(2)
C21' Ti2 C21 21.0(5)
C23 Ti2 C21 57.5(3)
N1 Ti2 C24 143.0(4)
N23 Ti2 C24 130.7(4)
N12 Ti2 C24 89.6(2)
C22' Ti2 C24 56.9(5)
C22 Ti2 C24 57.6(3)
C21' Ti2 C24 42.8(6)
C23 Ti2 C24 34.8(3)
C21 Ti2 C24 56.8(3)
N1 Ti2 C23' 104.6(6)
N23 Ti2 C23' 137.7(10)
N12 Ti2 C23' 119.6(10)
C22' Ti2 C23' 37.2(8)
C22 Ti2 C23' 23.0(8)
C21' Ti2 C23' 59.0(9)
C23 Ti2 C23' 14.8(6)
C21 Ti2 C23' 52.5(8)
C24 Ti2 C23' 47.4(6)
N1 Ti2 C25 164.7(3)
N23 Ti2 C25 98.2(3)
N12 Ti2 C25 107.0(4)
C22' Ti2 C25 45.9(6)
C22 Ti2 C25 57.4(2)
C21' Ti2 C25 13.8(5)
C23 Ti2 C25 57.2(3)
C21 Ti2 C25 34.5(2)
C24 Ti2 C25 33.6(3)
C23' Ti2 C25 62.5(7)
N1 Ti2 C24' 123.7(5)
N23 Ti2 C24' 148.8(5)
N12 Ti2 C24' 90.8(5)
C22' Ti2 C24' 57.6(6)
C22 Ti2 C24' 51.5(4)
C21' Ti2 C24' 56.3(6)
C23 Ti2 C24' 19.4(4)
C21 Ti2 C24' 64.2(4)
C24 Ti2 C24' 19.5(4)
C23' Ti2 C24' 34.0(6)
C25 Ti2 C24' 50.5(5)
N1 Ti3 N23 86.04(10)
N1 Ti3 N13 86.10(10)
N23 Ti3 N13 102.34(10)
N1 Ti3 C31 107.45(10)
N23 Ti3 C31 141.84(11)
N13 Ti3 C31 113.83(10)
N1 Ti3 C35 111.28(10)
N23 Ti3 C35 106.95(11)
N13 Ti3 C35 146.63(10)
C31 Ti3 C35 34.94(10)
N1 Ti3 C32 132.75(10)
N23 Ti3 C32 140.62(11)
N13 Ti3 C32 88.99(10)
C31 Ti3 C32 35.16(10)
C35 Ti3 C32 58.11(10)
N1 Ti3 C33 165.45(10)
N23 Ti3 C33 105.79(11)
N13 Ti3 C33 99.27(10)
C31 Ti3 C33 58.01(10)
C35 Ti3 C33 57.67(10)
C32 Ti3 C33 34.82(11)
N1 Ti3 C34 140.85(10)
N23 Ti3 C34 88.67(11)
N13 Ti3 C34 132.81(10)
C31 Ti3 C34 58.09(11)
C35 Ti3 C34 34.89(10)
C32 Ti3 C34 57.87(11)
C33 Ti3 C34 34.41(11)
N1 Ti3 Cu1 86.08(7)
N23 Ti3 Cu1 51.62(7)
N13 Ti3 Cu1 50.80(7)
C31 Ti3 Cu1 159.80(8)
C35 Ti3 Cu1 152.77(8)
C32 Ti3 Cu1 124.94(7)
C33 Ti3 Cu1 107.82(7)
C34 Ti3 Cu1 119.76(8)
N1 Ti3 Ti1 42.78(7)
N23 Ti3 Ti1 92.92(7)
N13 Ti3 Ti1 43.45(7)
C31 Ti3 Ti1 121.49(8)
C35 Ti3 Ti1 146.99(8)
C32 Ti3 Ti1 119.33(8)
C33 Ti3 Ti1 141.82(8)
C34 Ti3 Ti1 176.21(8)
Cu1 Ti3 Ti1 59.120(18)
N1 Ti3 Ti2 42.84(7)
N23 Ti3 Ti2 43.33(7)
N13 Ti3 Ti2 93.08(7)
C31 Ti3 Ti2 140.05(8)
C35 Ti3 Ti2 119.25(8)
C32 Ti3 Ti2 174.85(8)
C33 Ti3 Ti2 148.87(9)
C34 Ti3 Ti2 123.05(8)
Cu1 Ti3 Ti2 59.65(2)
Ti1 Ti3 Ti2 60.00(3)
C102 C101 C106 121.1(4)
C103 C102 C101 120.4(4)
C102 C103 C104 118.7(5)
C105 C104 C103 121.6(4)
C104 C105 C106 119.7(4)
C101 C106 C105 118.5(5)
C101 C106 C107 121.4(4)
C105 C106 C107 120.1(4)

loop_
_geom_bond_atom_site_label_1
_geom_bond_atom_site_label_2
_geom_bond_distance
C1 C2 1.215(4)
C1 Cu1 1.917(3)
C2 Si1 1.831(3)
C3 Si1 1.855(5)
C4 Si1 1.854(4)
C5 Si1 1.876(5)
C11 C15 1.411(5)
C11 C12 1.422(5)
C11 C16 1.520(5)
C11 Ti1 2.408(3)
C12 C13 1.409(5)
C12 C17 1.515(5)
C12 Ti1 2.398(3)
C13 C14 1.427(5)
C13 C18 1.511(5)
C13 Ti1 2.377(3)
C14 C15 1.414(5)
C14 C19 1.521(5)
C14 Ti1 2.358(3)
C15 C20 1.519(4)
C15 Ti1 2.396(3)
C21 C22 1.405(8)
C21 C25 1.420(9)
C21 C26 1.521(9)
C21 Ti2 2.386(5)
C22 C23 1.434(10)
C22 C27 1.520(8)
C22 Ti2 2.367(4)
C23 C24 1.431(12)
C23 C28 1.490(12)
C23 Ti2 2.395(9)
C24 C25 1.382(13)
C24 C29 1.501(11)
C24 Ti2 2.385(9)
C25 C30 1.509(12)
C25 Ti2 2.398(9)
C21' C25' 1.39(3)
C21' C22' 1.40(3)
C21' C26' 1.48(3)
C21' Ti2 2.38(2)
C22' C23' 1.49(3)
C22' C27' 1.49(2)
C22' Ti2 2.353(16)
C23' C24' 1.39(3)
C23' C28' 1.55(3)
C23' Ti2 2.33(3)
C24' C25' 1.42(2)
C24' C29' 1.54(2)
C24' Ti2 2.420(17)
C25' C30' 1.48(3)
C25' Ti2 2.45(3)
C31 C35 1.424(4)
C31 C32 1.435(4)
C31 C36 1.511(4)
C31 Ti3 2.364(3)
C32 C33 1.434(5)
C32 C37 1.502(5)
C32 Ti3 2.388(3)
C33 C34 1.423(4)
C33 C38 1.515(4)
C33 Ti3 2.405(3)
C34 C35 1.435(4)
C34 C39 1.506(5)
C34 Ti3 2.408(3)
C35 C40 1.514(4)
C35 Ti3 2.379(3)
Cu1 N12 2.163(2)
Cu1 N13 2.167(2)
Cu1 N23 2.193(2)
Cu1 Ti1 2.7774(8)
Cu1 Ti3 2.7830(7)
Cu1 Ti2 2.8000(8)
N1 Ti1 1.938(2)
N1 Ti2 1.940(2)
N1 Ti3 1.942(2)
N12 Ti2 1.965(2)
N12 Ti1 1.966(2)
N13 Ti1 1.960(2)
N13 Ti3 1.970(2)
N23 Ti3 1.954(2)
N23 Ti2 1.956(2)
Ti1 Ti3 2.8458(8)
Ti1 Ti2 2.8457(12)
C101 C102 1.390(6)
C101 C106 1.394(6)
C102 C103 1.377(6)
C103 C104 1.389(7)
C104 C105 1.385(7)
C105 C106 1.394(6)
C106 C107 1.508(7)
